data_7035699
loop_
_publ_author_name
'Benson, Callum G. M.'
'Vasilenko, Vladislav'
'Garc\'ia-Rodr\'iguez, Ra\'ul'
'Bond, Andrew D.'
'Gonz\'alez Calera, Silvia'
'Gade, Lutz H.'
'Wright, Dominic S.'

_publ_section_title
;
 Synthesis and structures of [S[double bond, length as
 m-dash](H)P(\m-NR)]2, potential building blocks for inorganic
 phosphorus-sulfur macrocycles.
;
_journal_issue 32
_journal_name_full 'Dalton transactions (Cambridge, England : 2003)'
_journal_page_first 14242
_journal_page_last 14247
_journal_paper_doi 10.1039/c5dt02069g
_journal_volume 44
_journal_year 2015
_chemical_formula_moiety 'C24 H36 N2 P2 S2'
_chemical_formula_sum 'C24 H36 N2 P2 S2'
_chemical_formula_weight 478.61
_space_group_crystal_system monoclinic
_space_group_IT_number 14
_space_group_name_Hall '-P 2yn'
_space_group_name_H-M_alt 'P 1 21/n 1'
_symmetry_space_group_name_Hall '-P 2yn'
_symmetry_space_group_name_H-M 'P 1 21/n 1'
_atom_sites_solution_hydrogens mixed
_audit_creation_method SHELXL-2013
_audit_update_record
;
2015-04-30 deposited with the CCDC.
2015-07-07 downloaded from the CCDC.
;
_cell_angle_alpha 90
_cell_angle_beta 101.646(7)
_cell_angle_gamma 90
_cell_formula_units_Z 2
_cell_length_a 8.3695(19)
_cell_length_b 10.1458(17)
_cell_length_c 15.541(3)
_cell_measurement_reflns_used 1341
_cell_measurement_temperature 200(2)
_cell_measurement_theta_max 18.38
_cell_measurement_theta_min 2.41
_cell_volume 1292.5(4)
_computing_cell_refinement 'SAINT (Bruker, 2014)'
_computing_data_collection 'APEX2 (Bruker, 2014)'
_computing_data_reduction SAINT
_computing_molecular_graphics 'Mercury (Macrae et al., 2008)'
_computing_publication_material SHELXL
_computing_structure_refinement 'SHELXL (Sheldrick, 2015)'
_computing_structure_solution 'SHELXT (Sheldrick, 2015)'
_diffrn_ambient_temperature 200(2)
_diffrn_measured_fraction_theta_full 0.997
_diffrn_measured_fraction_theta_max 0.997
_diffrn_measurement_device_type 'Bruker SMART X2S'
_diffrn_measurement_method \f-scans
_diffrn_radiation_type MoK\a
_diffrn_radiation_wavelength 0.71073
_diffrn_reflns_av_R_equivalents 0.0895
_diffrn_reflns_av_unetI/netI 0.0591
_diffrn_reflns_laue_measured_fraction_full 0.997
_diffrn_reflns_laue_measured_fraction_max 0.997
_diffrn_reflns_limit_h_max 9
_diffrn_reflns_limit_h_min -9
_diffrn_reflns_limit_k_max 11
_diffrn_reflns_limit_k_min -8
_diffrn_reflns_limit_l_max 16
_diffrn_reflns_limit_l_min -16
_diffrn_reflns_number 11418
_diffrn_reflns_point_group_measured_fraction_full 0.997
_diffrn_reflns_point_group_measured_fraction_max 0.997
_diffrn_reflns_theta_full 22.776
_diffrn_reflns_theta_max 22.776
_diffrn_reflns_theta_min 2.413
_diffrn_source sealed-tube
_exptl_absorpt_coefficient_mu 0.344
_exptl_absorpt_correction_T_max 1.0000
_exptl_absorpt_correction_T_min 0.8237
_exptl_absorpt_correction_type multi-scan
_exptl_absorpt_process_details 'SADABS (Bruker, 2008)'
_exptl_crystal_colour colourless
_exptl_crystal_density_diffrn 1.230
_exptl_crystal_description block
_exptl_crystal_F_000 512
_exptl_crystal_recrystallization_method 'Re-crystallisation from solvent: Pentane'
_exptl_crystal_size_max 0.500
_exptl_crystal_size_mid 0.200
_exptl_crystal_size_min 0.100
_refine_diff_density_max 0.239
_refine_diff_density_min -0.229
_refine_diff_density_rms 0.045
_refine_ls_extinction_method none
_refine_ls_goodness_of_fit_ref 1.016
_refine_ls_hydrogen_treatment mixed
_refine_ls_matrix_type full
_refine_ls_number_parameters 144
_refine_ls_number_reflns 1743
_refine_ls_number_restraints 0
_refine_ls_restrained_S_all 1.016
_refine_ls_R_factor_all 0.0697
_refine_ls_R_factor_gt 0.0392
_refine_ls_shift/su_max 0.000
_refine_ls_shift/su_mean 0.000
_refine_ls_structure_factor_coef Fsqd
_refine_ls_weighting_details 'w=1/[\s^2^(Fo^2^)+(0.0279P)^2^+0.4487P] where P=(Fo^2^+2Fc^2^)/3'
_refine_ls_weighting_scheme calc
_refine_ls_wR_factor_gt 0.0763
_refine_ls_wR_factor_ref 0.0869
_reflns_Friedel_coverage 0.000
_reflns_number_gt 1231
_reflns_number_total 1743
_reflns_threshold_expression 'I > 2\s(I)'
_cod_data_source_file c5dt02069g2.cif
_cod_data_source_block IIIB
_cod_depositor_comments 'Adding full bibliography for 7035698--7035700.cif.'
_cod_database_code 7035699
_shelx_space_group_comment
;
The symmetry employed for this shelxl refinement is uniquely defined
by the following loop, which should always be used as a source of
symmetry information in preference to the above space-group names.
They are only intended as comments.
;
_shelx_estimated_absorpt_t_min 0.847
_shelx_estimated_absorpt_t_max 0.966
_shelxl_version_number 2013-4

loop_
_space_group_symop_operation_xyz
'x, y, z'
'-x+1/2, y+1/2, -z+1/2'
'-x, -y, -z'
'x-1/2, -y-1/2, z-1/2'

loop_
_atom_site_label
_atom_site_type_symbol
_atom_site_fract_x
_atom_site_fract_y
_atom_site_fract_z
_atom_site_U_iso_or_equiv
_atom_site_adp_type
_atom_site_occupancy
_atom_site_site_symmetry_order
_atom_site_calc_flag
_atom_site_refinement_flags_posn
_atom_site_refinement_flags_adp
S1 S 0.36926(11) 0.23279(8) 0.48196(7) 0.0528(3) Uani 1 1 d . .
P1 P 0.41782(10) 0.40691(8) 0.52149(5) 0.0330(3) Uani 1 1 d . .
N1 N 0.6114(3) 0.4610(2) 0.54459(15) 0.0288(6) Uani 1 1 d . .
H1 H 0.344(3) 0.436(2) 0.5887(17) 0.042(8) Uiso 1 1 d . .
C11 C 0.7591(3) 0.3981(3) 0.58879(19) 0.0286(7) Uani 1 1 d . .
C12 C 0.8438(4) 0.3165(3) 0.5418(2) 0.0315(7) Uani 1 1 d . .
C13 C 0.9879(4) 0.2623(3) 0.5870(2) 0.0442(9) Uani 1 1 d . .
H13 H 1.0511 0.2090 0.5562 0.053 Uiso 1 1 calc R U
C14 C 1.0418(4) 0.2835(3) 0.6747(2) 0.0493(9) Uani 1 1 d . .
H14 H 1.1410 0.2447 0.7045 0.059 Uiso 1 1 calc R U
C15 C 0.9533(4) 0.3602(3) 0.7195(2) 0.0469(9) Uani 1 1 d . .
H15 H 0.9901 0.3715 0.7810 0.056 Uiso 1 1 calc R U
C16 C 0.8117(4) 0.4219(3) 0.67839(19) 0.0332(8) Uani 1 1 d . .
C21 C 0.7907(4) 0.2852(3) 0.44544(19) 0.0375(8) Uani 1 1 d . .
H21 H 0.6778 0.3204 0.4253 0.045 Uiso 1 1 calc R U
C22 C 0.7854(4) 0.1370(3) 0.4292(2) 0.0603(11) Uani 1 1 d . .
H22A H 0.8953 0.1003 0.4472 0.090 Uiso 1 1 calc R U
H22B H 0.7449 0.1198 0.3665 0.090 Uiso 1 1 calc R U
H22C H 0.7125 0.0957 0.4633 0.090 Uiso 1 1 calc R U
C23 C 0.9008(4) 0.3529(3) 0.3923(2) 0.0543(10) Uani 1 1 d . .
H23A H 0.9024 0.4479 0.4038 0.081 Uiso 1 1 calc R U
H23B H 0.8593 0.3369 0.3296 0.081 Uiso 1 1 calc R U
H23C H 1.0116 0.3176 0.4093 0.081 Uiso 1 1 calc R U
C31 C 0.7185(4) 0.5077(3) 0.7299(2) 0.0411(8) Uani 1 1 d . .
H31 H 0.6582 0.5754 0.6890 0.049 Uiso 1 1 calc R U
C32 C 0.8301(5) 0.5791(3) 0.8043(2) 0.0629(11) Uani 1 1 d . .
H32A H 0.8805 0.5151 0.8488 0.094 Uiso 1 1 calc R U
H32B H 0.7665 0.6429 0.8308 0.094 Uiso 1 1 calc R U
H32C H 0.9153 0.6255 0.7813 0.094 Uiso 1 1 calc R U
C33 C 0.5941(4) 0.4275(3) 0.7665(2) 0.0594(11) Uani 1 1 d . .
H33A H 0.5230 0.3802 0.7186 0.089 Uiso 1 1 calc R U
H33B H 0.5282 0.4866 0.7951 0.089 Uiso 1 1 calc R U
H33C H 0.6509 0.3639 0.8095 0.089 Uiso 1 1 calc R U

loop_
_atom_site_aniso_label
_atom_site_aniso_U_11
_atom_site_aniso_U_22
_atom_site_aniso_U_33
_atom_site_aniso_U_23
_atom_site_aniso_U_13
_atom_site_aniso_U_12
S1 0.0439(6) 0.0382(6) 0.0754(7) -0.0003(5) 0.0100(5) -0.0044(4)
P1 0.0272(5) 0.0347(5) 0.0366(5) 0.0068(4) 0.0051(4) 0.0025(4)
N1 0.0236(14) 0.0308(15) 0.0305(14) 0.0069(11) 0.0018(11) 0.0012(11)
C11 0.0238(17) 0.0283(18) 0.0324(18) 0.0068(15) 0.0024(14) 0.0017(14)
C12 0.0271(18) 0.0329(18) 0.0335(19) 0.0008(15) 0.0038(15) -0.0005(15)
C13 0.033(2) 0.049(2) 0.050(2) 0.0005(18) 0.0072(17) 0.0107(17)
C14 0.036(2) 0.058(2) 0.046(2) 0.0051(19) -0.0089(17) 0.0155(18)
C15 0.048(2) 0.054(2) 0.032(2) 0.0000(17) -0.0055(17) 0.0074(19)
C16 0.037(2) 0.0297(19) 0.0320(19) 0.0057(15) 0.0041(15) 0.0029(16)
C21 0.0297(19) 0.047(2) 0.035(2) -0.0022(16) 0.0048(15) 0.0056(16)
C22 0.061(3) 0.054(2) 0.060(3) -0.0177(19) -0.001(2) 0.002(2)
C23 0.044(2) 0.080(3) 0.040(2) -0.0028(19) 0.0118(18) -0.001(2)
C31 0.048(2) 0.039(2) 0.035(2) 0.0015(16) 0.0056(17) 0.0063(17)
C32 0.084(3) 0.053(2) 0.049(2) -0.010(2) 0.008(2) 0.005(2)
C33 0.064(3) 0.066(3) 0.053(2) -0.006(2) 0.026(2) -0.001(2)

loop_
_atom_type_symbol
_atom_type_description
_atom_type_scat_dispersion_real
_atom_type_scat_dispersion_imag
_atom_type_scat_source
C C 0.0033 0.0016 'International Tables Vol C Tables 4.2.6.8 and 6.1.1.4'
H H 0.0000 0.0000 'International Tables Vol C Tables 4.2.6.8 and 6.1.1.4'
N N 0.0061 0.0033 'International Tables Vol C Tables 4.2.6.8 and 6.1.1.4'
P P 0.1023 0.0942 'International Tables Vol C Tables 4.2.6.8 and 6.1.1.4'
S S 0.1246 0.1234 'International Tables Vol C Tables 4.2.6.8 and 6.1.1.4'

loop_
_geom_angle_atom_site_label_1
_geom_angle_atom_site_label_2
_geom_angle_atom_site_label_3
_geom_angle
_geom_angle_site_symmetry_1
_geom_angle_site_symmetry_3
N1 P1 N1 83.38(12) 3_666 .
N1 P1 S1 123.63(10) 3_666 .
N1 P1 S1 120.70(9) . .
N1 P1 H1 105.6(10) 3_666 .
N1 P1 H1 109.8(11) . .
S1 P1 H1 110.5(10) . .
P1 P1 H1 114.0(10) 3_666 .
C11 N1 P1 130.77(19) . 3_666
C11 N1 P1 131.06(18) . .
P1 N1 P1 96.62(12) 3_666 .
C12 C11 C16 122.5(3) . .
C12 C11 N1 119.6(3) . .
C16 C11 N1 117.9(2) . .
C13 C12 C11 117.1(3) . .
C13 C12 C21 118.2(3) . .
C11 C12 C21 124.6(3) . .
C14 C13 C12 121.6(3) . .
C14 C13 H13 119.2 . .
C12 C13 H13 119.2 . .
C15 C14 C13 119.9(3) . .
C15 C14 H14 120.1 . .
C13 C14 H14 120.1 . .
C14 C15 C16 122.0(3) . .
C14 C15 H15 119.0 . .
C16 C15 H15 119.0 . .
C15 C16 C11 116.9(3) . .
C15 C16 C31 120.4(3) . .
C11 C16 C31 122.6(3) . .
C12 C21 C23 110.8(2) . .
C12 C21 C22 111.4(3) . .
C23 C21 C22 110.9(3) . .
C12 C21 H21 107.9 . .
C23 C21 H21 107.9 . .
C22 C21 H21 107.9 . .
C21 C22 H22A 109.5 . .
C21 C22 H22B 109.5 . .
H22A C22 H22B 109.5 . .
C21 C22 H22C 109.5 . .
H22A C22 H22C 109.5 . .
H22B C22 H22C 109.5 . .
C21 C23 H23A 109.5 . .
C21 C23 H23B 109.5 . .
H23A C23 H23B 109.5 . .
C21 C23 H23C 109.5 . .
H23A C23 H23C 109.5 . .
H23B C23 H23C 109.5 . .
C16 C31 C32 112.1(3) . .
C16 C31 C33 111.0(3) . .
C32 C31 C33 109.4(3) . .
C16 C31 H31 108.0 . .
C32 C31 H31 108.0 . .
C33 C31 H31 108.0 . .
C31 C32 H32A 109.5 . .
C31 C32 H32B 109.5 . .
H32A C32 H32B 109.5 . .
C31 C32 H32C 109.5 . .
H32A C32 H32C 109.5 . .
H32B C32 H32C 109.5 . .
C31 C33 H33A 109.5 . .
C31 C33 H33B 109.5 . .
H33A C33 H33B 109.5 . .
C31 C33 H33C 109.5 . .
H33A C33 H33C 109.5 . .
H33B C33 H33C 109.5 . .

loop_
_geom_bond_atom_site_label_1
_geom_bond_atom_site_label_2
_geom_bond_distance
_geom_bond_site_symmetry_2
S1 P1 1.8875(12) .
P1 N1 1.676(2) 3_666
P1 N1 1.679(2) .
P1 H1 1.35(3) .
N1 C11 1.437(3) .
N1 P1 1.676(2) 3_666
C11 C12 1.389(4) .
C11 C16 1.394(4) .
C12 C13 1.382(4) .
C12 C21 1.507(4) .
C13 C14 1.364(4) .
C13 H13 0.9500 .
C14 C15 1.359(4) .
C14 H14 0.9500 .
C15 C16 1.378(4) .
C15 H15 0.9500 .
C16 C31 1.503(4) .
C21 C23 1.519(4) .
C21 C22 1.523(4) .
C21 H21 1.0000 .
C22 H22A 0.9800 .
C22 H22B 0.9800 .
C22 H22C 0.9800 .
C23 H23A 0.9800 .
C23 H23B 0.9800 .
C23 H23C 0.9800 .
C31 C32 1.516(4) .
C31 C33 1.520(4) .
C31 H31 1.0000 .
C32 H32A 0.9800 .
C32 H32B 0.9800 .
C32 H32C 0.9800 .
C33 H33A 0.9800 .
C33 H33B 0.9800 .
C33 H33C 0.9800 .

loop_
_geom_torsion_atom_site_label_1
_geom_torsion_atom_site_label_2
_geom_torsion_atom_site_label_3
_geom_torsion_atom_site_label_4
_geom_torsion
_geom_torsion_site_symmetry_1
_geom_torsion_site_symmetry_4
N1 P1 N1 C11 -166.6(3) 3_666 .
S1 P1 N1 C11 -41.2(3) . .
N1 P1 N1 P1 -0.001(1) 3_666 3_666
S1 P1 N1 P1 125.41(10) . 3_666
P1 N1 C11 C12 -77.6(3) 3_666 .
P1 N1 C11 C12 84.8(3) . .
P1 N1 C11 C16 102.5(3) 3_666 .
P1 N1 C11 C16 -95.1(3) . .
C16 C11 C12 C13 -2.3(4) . .
N1 C11 C12 C13 177.8(3) . .
C16 C11 C12 C21 178.7(3) . .
N1 C11 C12 C21 -1.2(4) . .
C11 C12 C13 C14 2.6(5) . .
C21 C12 C13 C14 -178.4(3) . .
C12 C13 C14 C15 -0.4(5) . .
C13 C14 C15 C16 -2.3(5) . .
C14 C15 C16 C11 2.5(5) . .
C14 C15 C16 C31 -179.1(3) . .
C12 C11 C16 C15 -0.1(4) . .
N1 C11 C16 C15 179.7(3) . .
C12 C11 C16 C31 -178.6(3) . .
N1 C11 C16 C31 1.3(4) . .
C13 C12 C21 C23 -70.5(4) . .
C11 C12 C21 C23 108.5(3) . .
C13 C12 C21 C22 53.5(4) . .
C11 C12 C21 C22 -127.6(3) . .
C15 C16 C31 C32 33.4(4) . .
C11 C16 C31 C32 -148.2(3) . .
C15 C16 C31 C33 -89.4(4) . .
C11 C16 C31 C33 89.0(4) . .
